data_7058516
loop_
_publ_author_name
'B\'arta, Ond\<rej'
'C\'isa\<rov\'a, Ivana'
'Schulz, Ji\<r\'i'
'\<St\<epni\<cka, Petr'

_publ_section_title
;
 Assessing the influence of phosphine substituents on the catalytic
 properties of self-stabilised digold(i) complexes with supporting
 ferrocene phosphinonitrile ligands
;
_journal_issue 28
_journal_name_full 'New Journal of Chemistry'
_journal_page_first 11258
_journal_paper_doi 10.1039/C9NJ02555C
_journal_volume 43
_journal_year 2019
_chemical_formula_moiety 'C46 H60 Au2 Fe2 N2 P2, 2(F6 Sb), C3 H6 O'
_chemical_formula_sum 'C49 H66 Au2 F12 Fe2 N2 O P2 Sb2'
_chemical_formula_weight 1738.11
_space_group_crystal_system triclinic
_space_group_IT_number 2
_space_group_name_Hall '-P 1'
_space_group_name_H-M_alt 'P -1'
_symmetry_space_group_name_Hall '-P 1'
_symmetry_space_group_name_H-M 'P -1'
_atom_sites_solution_hydrogens geom
_atom_sites_solution_primary direct
_atom_sites_solution_secondary difmap
_audit_creation_method SHELXL-2017/1
_audit_update_record
;
2019-04-12 deposited with the CCDC.    2019-06-21 downloaded from the CCDC.
;
_cell_angle_alpha 87.710(4)
_cell_angle_beta 85.000(4)
_cell_angle_gamma 86.529(4)
_cell_formula_units_Z 4
_cell_length_a 11.5339(13)
_cell_length_b 12.0079(14)
_cell_length_c 39.793(5)
_cell_measurement_reflns_used 9452
_cell_measurement_temperature 120(2)
_cell_measurement_theta_max 27.51
_cell_measurement_theta_min 2.26
_cell_volume 5476.9(11)
_computing_cell_refinement 'SAINT V8.38A (Bruker AXS Inc., 2017)'
_computing_data_collection 'Bruker Instrument Service vV6.2.6'
_computing_data_reduction 'SAINT V8.38A (Bruker AXS Inc., 2017)'
_computing_molecular_graphics 'PLATON (Spek, 2017)'
_computing_publication_material 'PLATON (Spek, 2017)'
_computing_structure_refinement 'SHELXL-2017/1 (Sheldrick, 2017)'
_computing_structure_solution 'SHELXT 2014/5 (Sheldrick, 2014)'
_diffrn_ambient_temperature 120(2)
_diffrn_measured_fraction_theta_full 0.999
_diffrn_measured_fraction_theta_max 0.999
_diffrn_measurement_device_type 'Bruker D8 VENTURE Kappa Duo PHOTON 100 CMOS'
_diffrn_measurement_method '\f and \w scans'
_diffrn_radiation_monochromator 'Quazar Mo multilayer optic'
_diffrn_radiation_source 'I\mS micro-focus sealed tube'
_diffrn_radiation_type MoK\a
_diffrn_radiation_wavelength 0.71073
_diffrn_reflns_av_R_equivalents 0.0365
_diffrn_reflns_av_unetI/netI 0.0321
_diffrn_reflns_Laue_measured_fraction_full 0.999
_diffrn_reflns_Laue_measured_fraction_max 0.999
_diffrn_reflns_limit_h_max 14
_diffrn_reflns_limit_h_min -14
_diffrn_reflns_limit_k_max 14
_diffrn_reflns_limit_k_min -15
_diffrn_reflns_limit_l_max 50
_diffrn_reflns_limit_l_min -50
_diffrn_reflns_number 108326
_diffrn_reflns_point_group_measured_fraction_full 0.999
_diffrn_reflns_point_group_measured_fraction_max 0.999
_diffrn_reflns_theta_full 25.242
_diffrn_reflns_theta_max 26.999
_diffrn_reflns_theta_min 1.700
_exptl_absorpt_coefficient_mu 6.963
_exptl_absorpt_correction_T_max 0.54
_exptl_absorpt_correction_T_min 0.19
_exptl_absorpt_correction_type numerical
_exptl_absorpt_process_details 'SADABS-2016/2 - Bruker AXS'
_exptl_crystal_colour orange
_exptl_crystal_density_diffrn 2.108
_exptl_crystal_description prism
_exptl_crystal_F_000 3328
_exptl_crystal_size_max 0.21
_exptl_crystal_size_mid 0.16
_exptl_crystal_size_min 0.10
_refine_diff_density_max 2.082
_refine_diff_density_min -2.230
_refine_diff_density_rms 0.174
_refine_ls_extinction_method none
_refine_ls_goodness_of_fit_ref 1.221
_refine_ls_hydrogen_treatment constr
_refine_ls_matrix_type full
_refine_ls_number_parameters 1301
_refine_ls_number_reflns 23907
_refine_ls_number_restraints 6
_refine_ls_restrained_S_all 1.221
_refine_ls_R_factor_all 0.0486
_refine_ls_R_factor_gt 0.0415
_refine_ls_shift/su_max 0.003
_refine_ls_shift/su_mean 0.000
_refine_ls_structure_factor_coef Fsqd
_refine_ls_weighting_details 'w=1/[\s^2^(Fo^2^)+53.1807P] where P=(Fo^2^+2Fc^2^)/3'
_refine_ls_weighting_scheme calc
_refine_ls_wR_factor_gt 0.0787
_refine_ls_wR_factor_ref 0.0803
_reflns_Friedel_coverage 0.000
_reflns_number_gt 21388
_reflns_number_total 23907
_reflns_threshold_expression 'I > 2\s(I)'
_cod_data_source_file c9nj02555c3.cif
_cod_data_source_block ob249
_cod_depositor_comments 'Adding full bibliography for 7058510--7058516.cif.'
_cod_database_code 7058516
_shelx_shelxl_version_number 2017/1
_shelx_space_group_comment
;
The symmetry employed for this shelxl refinement is uniquely defined
by the following loop, which should always be used as a source of
symmetry information in preference to the above space-group names.
They are only intended as comments.
;
_shelx_estimated_absorpt_t_min 0.323
_shelx_estimated_absorpt_t_max 0.543

loop_
_space_group_symop_operation_xyz
'x, y, z'
'-x, -y, -z'

loop_
_atom_site_label
_atom_site_type_symbol
_atom_site_fract_x
_atom_site_fract_y
_atom_site_fract_z
_atom_site_U_iso_or_equiv
_atom_site_adp_type
_atom_site_occupancy
_atom_site_site_symmetry_order
_atom_site_calc_flag
_atom_site_refinement_flags_posn
_atom_site_refinement_flags_adp
Au1 Au 0.20769(2) 0.55876(2) 0.75093(2) 0.01628(5) Uani 1 1 d . .
Au2 Au 0.30492(2) 0.99623(2) 0.75005(2) 0.01573(5) Uani 1 1 d . .
Fe1 Fe -0.05972(7) 0.68810(7) 0.82485(2) 0.01280(17) Uani 1 1 d . .
Fe2 Fe 0.58107(7) 0.85972(7) 0.68106(2) 0.01289(17) Uani 1 1 d . .
P1 P 0.06528(13) 0.46066(13) 0.77733(4) 0.0136(3) Uani 1 1 d . .
P2 P 0.45224(13) 1.09131(13) 0.72456(4) 0.0134(3) Uani 1 1 d . .
N1 N 0.1749(5) 0.9070(5) 0.77436(14) 0.0233(12) Uani 1 1 d . .
N2 N 0.3405(5) 0.6490(5) 0.72866(15) 0.0242(13) Uani 1 1 d . .
C101 C -0.0179(5) 0.8344(5) 0.80059(16) 0.0155(12) Uani 1 1 d . .
C102 C -0.0698(6) 0.8538(5) 0.83431(16) 0.0174(13) Uani 1 1 d . .
H102 H -0.034747 0.887206 0.851862 0.021 Uiso 1 1 calc R U
C103 C -0.1835(6) 0.8134(5) 0.83614(18) 0.0212(14) Uani 1 1 d . .
H103 H -0.238806 0.815429 0.855278 0.025 Uiso 1 1 calc R U
C104 C -0.2003(6) 0.7695(5) 0.80455(18) 0.0220(14) Uani 1 1 d . .
H104 H -0.269357 0.737283 0.799224 0.026 Uiso 1 1 calc R U
C105 C -0.0994(6) 0.7804(5) 0.78208(16) 0.0196(14) Uani 1 1 d . .
H105 H -0.087737 0.757058 0.759442 0.024 Uiso 1 1 calc R U
C106 C 0.0113(5) 0.5312(5) 0.81485(15) 0.0140(12) Uani 1 1 d . .
C107 C 0.0854(6) 0.5895(5) 0.83452(16) 0.0174(13) Uani 1 1 d . .
H107 H 0.164169 0.605497 0.828186 0.021 Uiso 1 1 calc R U
C108 C 0.0201(6) 0.6191(5) 0.86507(16) 0.0215(14) Uani 1 1 d . .
H108 H 0.047661 0.658631 0.882712 0.026 Uiso 1 1 calc R U
C109 C -0.0928(6) 0.5798(5) 0.86481(16) 0.0193(13) Uani 1 1 d . .
H109 H -0.153892 0.588329 0.882277 0.023 Uiso 1 1 calc R U
C110 C -0.0996(5) 0.5253(5) 0.83409(15) 0.0146(12) Uani 1 1 d . .
H110 H -0.165737 0.491076 0.827435 0.018 Uiso 1 1 calc R U
C111 C 0.0918(5) 0.8707(5) 0.78640(16) 0.0159(13) Uani 1 1 d . .
C112 C 0.1132(5) 0.3201(5) 0.79305(17) 0.0174(13) Uani 1 1 d . .
H112 H 0.125664 0.271184 0.773152 0.021 Uiso 1 1 calc R U
C113 C 0.0199(6) 0.2682(5) 0.81805(18) 0.0226(14) Uani 1 1 d . .
H11A H 0.005310 0.314620 0.838160 0.027 Uiso 1 1 calc R U
H11B H -0.054073 0.266522 0.807223 0.027 Uiso 1 1 calc R U
C114 C 0.0600(6) 0.1508(6) 0.8287(2) 0.0274(16) Uani 1 1 d . .
H11C H 0.067717 0.103263 0.808810 0.033 Uiso 1 1 calc R U
H11D H 0.000209 0.119832 0.845294 0.033 Uiso 1 1 calc R U
C115 C 0.1758(7) 0.1465(6) 0.84437(19) 0.0302(17) Uani 1 1 d . .
H11E H 0.201431 0.067811 0.849349 0.036 Uiso 1 1 calc R U
H11F H 0.166307 0.185980 0.865893 0.036 Uiso 1 1 calc R U
C116 C 0.2688(6) 0.2012(6) 0.82021(19) 0.0260(16) Uani 1 1 d . .
H11G H 0.341519 0.203698 0.831591 0.031 Uiso 1 1 calc R U
H11H H 0.286020 0.155285 0.800079 0.031 Uiso 1 1 calc R U
C117 C 0.2290(6) 0.3197(6) 0.80903(18) 0.0218(14) Uani 1 1 d . .
H11I H 0.219869 0.368022 0.828787 0.026 Uiso 1 1 calc R U
H11J H 0.288939 0.350483 0.792495 0.026 Uiso 1 1 calc R U
C118 C -0.0509(5) 0.4334(5) 0.75076(15) 0.0143(12) Uani 1 1 d . .
H118 H -0.096097 0.372126 0.762240 0.017 Uiso 1 1 calc R U
C119 C -0.1375(5) 0.5322(5) 0.74457(17) 0.0180(13) Uani 1 1 d . .
H11K H -0.096623 0.593687 0.732256 0.022 Uiso 1 1 calc R U
H11L H -0.173141 0.560197 0.766396 0.022 Uiso 1 1 calc R U
C120 C -0.2327(6) 0.4934(6) 0.72366(17) 0.0223(14) Uani 1 1 d . .
H12A H -0.274573 0.433302 0.736388 0.027 Uiso 1 1 calc R U
H12B H -0.289849 0.556484 0.719760 0.027 Uiso 1 1 calc R U
C121 C -0.1799(6) 0.4502(6) 0.68971(18) 0.0276(16) Uani 1 1 d . .
H12C H -0.242315 0.423024 0.677131 0.033 Uiso 1 1 calc R U
H12D H -0.144093 0.512162 0.676162 0.033 Uiso 1 1 calc R U
C122 C -0.0884(6) 0.3565(6) 0.69453(17) 0.0245(15) Uani 1 1 d . .
H12E H -0.050550 0.335370 0.672223 0.029 Uiso 1 1 calc R U
H12F H -0.126525 0.290503 0.705025 0.029 Uiso 1 1 calc R U
C123 C 0.0040(6) 0.3900(6) 0.71668(17) 0.0218(14) Uani 1 1 d . .
H12G H 0.049741 0.448885 0.704707 0.026 Uiso 1 1 calc R U
H12H H 0.058082 0.324623 0.720835 0.026 Uiso 1 1 calc R U
C201 C 0.5401(5) 0.7164(5) 0.70634(16) 0.0150(12) Uani 1 1 d . .
C202 C 0.6123(6) 0.7768(5) 0.72568(17) 0.0183(13) Uani 1 1 d . .
H202 H 0.592705 0.803704 0.747701 0.022 Uiso 1 1 calc R U
C203 C 0.7191(6) 0.7889(6) 0.70561(18) 0.0218(14) Uani 1 1 d . .
H203 H 0.784324 0.824885 0.712100 0.026 Uiso 1 1 calc R U
C204 C 0.7123(6) 0.7385(5) 0.67438(18) 0.0224(14) Uani 1 1 d . .
H204 H 0.772182 0.734997 0.656421 0.027 Uiso 1 1 calc R U
C205 C 0.6009(6) 0.6942(5) 0.67437(17) 0.0188(13) Uani 1 1 d . .
H205 H 0.572427 0.656739 0.656462 0.023 Uiso 1 1 calc R U
C206 C 0.5080(5) 1.0169(5) 0.68780(16) 0.0157(12) Uani 1 1 d . .
C207 C 0.6177(5) 1.0207(5) 0.66761(16) 0.0153(12) Uani 1 1 d . .
H207 H 0.683655 1.058534 0.672713 0.018 Uiso 1 1 calc R U
C208 C 0.6089(6) 0.9571(5) 0.63863(16) 0.0190(13) Uani 1 1 d . .
H208 H 0.669000 0.945085 0.621042 0.023 Uiso 1 1 calc R U
C209 C 0.4967(6) 0.9147(5) 0.64006(16) 0.0194(13) Uani 1 1 d . .
H209 H 0.468557 0.869626 0.623808 0.023 Uiso 1 1 calc R U
C210 C 0.4340(5) 0.9517(5) 0.67014(16) 0.0163(13) Uani 1 1 d . .
H210 H 0.355884 0.935940 0.677446 0.020 Uiso 1 1 calc R U
C211 C 0.4275(6) 0.6820(5) 0.71832(17) 0.0184(13) Uani 1 1 d . .
C212 C 0.4083(5) 1.2307(5) 0.70741(16) 0.0163(13) Uani 1 1 d . .
H212 H 0.365406 1.272906 0.726264 0.020 Uiso 1 1 calc R U
C213 C 0.5142(6) 1.2978(5) 0.69408(17) 0.0202(14) Uani 1 1 d . .
H21A H 0.562882 1.308838 0.712834 0.024 Uiso 1 1 calc R U
H21B H 0.562294 1.254945 0.676670 0.024 Uiso 1 1 calc R U
C214 C 0.4754(6) 1.4099(6) 0.67912(19) 0.0270(16) Uani 1 1 d . .
H21C H 0.545092 1.448575 0.669707 0.032 Uiso 1 1 calc R U
H21D H 0.435772 1.455766 0.697314 0.032 Uiso 1 1 calc R U
C215 C 0.3939(6) 1.4021(6) 0.65161(18) 0.0265(16) Uani 1 1 d . .
H21E H 0.435175 1.363117 0.632207 0.032 Uiso 1 1 calc R U
H21F H 0.367918 1.478009 0.643697 0.032 Uiso 1 1 calc R U
C216 C 0.2884(6) 1.3383(6) 0.6653(2) 0.0307(17) Uani 1 1 d . .
H21G H 0.237435 1.329949 0.646893 0.037 Uiso 1 1 calc R U
H21H H 0.243196 1.381590 0.683151 0.037 Uiso 1 1 calc R U
C217 C 0.3245(6) 1.2228(5) 0.67978(18) 0.0222(15) Uani 1 1 d . .
H21I H 0.362816 1.176805 0.661435 0.027 Uiso 1 1 calc R U
H21J H 0.254159 1.185525 0.689340 0.027 Uiso 1 1 calc R U
C218 C 0.5616(5) 1.1164(5) 0.75420(16) 0.0170(13) Uani 1 1 d . .
H218 H 0.541316 1.193042 0.762683 0.020 Uiso 1 1 calc R U
C219 C 0.5551(6) 1.0370(6) 0.78559(16) 0.0192(13) Uani 1 1 d . .
H21K H 0.473786 1.037556 0.795873 0.023 Uiso 1 1 calc R U
H21L H 0.578905 0.959978 0.778821 0.023 Uiso 1 1 calc R U
C220 C 0.6353(6) 1.0729(6) 0.81166(16) 0.0203(14) Uani 1 1 d . .
H22A H 0.607198 1.147275 0.819917 0.024 Uiso 1 1 calc R U
H22B H 0.632535 1.019129 0.831182 0.024 Uiso 1 1 calc R U
C221 C 0.7610(6) 1.0779(6) 0.79613(17) 0.0201(14) Uani 1 1 d . .
H22C H 0.809805 1.105642 0.812914 0.024 Uiso 1 1 calc R U
H22D H 0.791907 1.001906 0.790180 0.024 Uiso 1 1 calc R U
C222 C 0.7681(5) 1.1544(6) 0.76466(16) 0.0178(13) Uani 1 1 d . .
H22E H 0.849453 1.152758 0.754397 0.021 Uiso 1 1 calc R U
H22F H 0.744856 1.232016 0.770962 0.021 Uiso 1 1 calc R U
C223 C 0.6880(5) 1.1175(5) 0.73890(16) 0.0165(13) Uani 1 1 d . .
H22G H 0.692538 1.169217 0.718879 0.020 Uiso 1 1 calc R U
H22H H 0.714612 1.041846 0.731426 0.020 Uiso 1 1 calc R U
Sb1 Sb 0.53051(4) 0.48579(4) 0.80938(2) 0.01883(9) Uani 1 1 d . .
F11 F 0.6788(3) 0.4124(3) 0.80227(11) 0.0281(9) Uani 1 1 d . .
F12 F 0.4791(4) 0.3585(4) 0.83338(12) 0.0454(13) Uani 1 1 d . .
F13 F 0.5765(4) 0.5408(5) 0.84907(12) 0.0464(13) Uani 1 1 d . .
F14 F 0.5836(4) 0.6124(4) 0.78515(12) 0.0374(11) Uani 1 1 d . .
F15 F 0.4875(4) 0.4285(4) 0.76943(10) 0.0307(10) Uani 1 1 d . .
F16 F 0.3819(4) 0.5578(4) 0.81711(12) 0.0406(11) Uani 1 1 d . .
Sb2 Sb 0.01823(4) 1.00080(4) 0.68692(2) 0.01764(9) Uani 1 1 d . .
F21 F 0.1487(4) 0.9039(4) 0.69379(12) 0.0365(11) Uani 1 1 d . .
F22 F -0.0617(3) 0.9407(4) 0.72593(10) 0.0288(9) Uani 1 1 d . .
F23 F 0.0739(4) 1.1072(4) 0.71392(12) 0.0348(10) Uani 1 1 d . .
F24 F 0.0985(4) 1.0621(4) 0.64822(12) 0.0436(12) Uani 1 1 d . .
F25 F -0.0426(4) 0.8929(4) 0.66172(12) 0.0370(11) Uani 1 1 d . .
F26 F -0.1129(3) 1.0966(3) 0.67955(11) 0.0282(9) Uani 1 1 d . .
Au3 Au -0.19214(2) 1.08719(2) 0.49243(2) 0.01539(5) Uani 1 1 d . .
Fe3 Fe -0.12129(7) 1.29086(7) 0.57558(2) 0.01327(17) Uani 1 1 d . .
P3 P -0.31789(13) 1.20962(13) 0.51926(4) 0.0121(3) Uani 1 1 d . .
N3 N 0.0899(5) 1.0352(5) 0.53224(15) 0.0233(13) Uani 1 1 d . .
C301 C 0.0352(5) 1.2279(5) 0.55580(16) 0.0160(13) Uani 1 1 d . .
C302 C 0.0434(5) 1.2627(5) 0.58978(17) 0.0184(13) Uani 1 1 d . U
H302 H 0.065529 1.216883 0.608432 0.022 Uiso 1 1 calc R U
C303 C 0.0118(6) 1.3788(6) 0.58984(19) 0.0259(16) Uani 1 1 d . .
H303 H 0.009762 1.424698 0.608808 0.031 Uiso 1 1 calc R U
C304 C -0.0158(6) 1.4149(5) 0.55733(18) 0.0222(14) Uani 1 1 d . .
H304 H -0.039607 1.489198 0.550854 0.027 Uiso 1 1 calc R U
C305 C -0.0026(5) 1.3236(6) 0.53579(17) 0.0189(13) Uani 1 1 d . .
H305 H -0.016192 1.325033 0.512568 0.023 Uiso 1 1 calc R U
C306 C -0.2730(5) 1.2452(5) 0.55941(16) 0.0162(13) Uani 1 1 d . .
C307 C -0.2335(5) 1.1667(6) 0.58411(17) 0.0207(14) Uani 1 1 d . .
H307 H -0.215131 1.089364 0.580988 0.025 Uiso 1 1 calc R U
C308 C -0.2263(6) 1.2240(7) 0.61429(17) 0.0265(16) Uani 1 1 d . .
H308 H -0.202551 1.191198 0.634893 0.032 Uiso 1 1 calc R U
C309 C -0.2601(6) 1.3375(7) 0.60871(17) 0.0250(16) Uani 1 1 d . .
H309 H -0.262398 1.394354 0.624727 0.030 Uiso 1 1 calc R U
C310 C -0.2902(5) 1.3518(6) 0.57490(16) 0.0177(13) Uani 1 1 d . .
H310 H -0.316970 1.419818 0.564369 0.021 Uiso 1 1 calc R U
C311 C 0.0632(6) 1.1193(6) 0.54328(17) 0.0198(14) Uani 1 1 d . .
C312 C -0.4610(5) 1.1526(5) 0.53055(15) 0.0142(12) Uani 1 1 d . .
H312 H -0.499201 1.145732 0.509179 0.017 Uiso 1 1 calc R U
C313 C -0.5392(5) 1.2326(5) 0.55295(18) 0.0191(13) Uani 1 1 d . .
H31A H -0.502084 1.243159 0.574027 0.023 Uiso 1 1 calc R U
H31B H -0.547692 1.306290 0.541048 0.023 Uiso 1 1 calc R U
C314 C -0.6594(5) 1.1876(5) 0.56165(19) 0.0219(14) Uani 1 1 d . .
H31C H -0.706607 1.239240 0.576883 0.026 Uiso 1 1 calc R U
H31D H -0.699529 1.183920 0.540748 0.026 Uiso 1 1 calc R U
C315 C -0.6510(6) 1.0717(5) 0.57871(17) 0.0204(14) Uani 1 1 d . .
H31E H -0.729766 1.042849 0.582793 0.024 Uiso 1 1 calc R U
H31F H -0.618394 1.076305 0.600791 0.024 Uiso 1 1 calc R U
C316 C -0.5730(5) 0.9920(5) 0.55647(17) 0.0176(13) Uani 1 1 d . .
H31G H -0.565007 0.918253 0.568371 0.021 Uiso 1 1 calc R U
H31H H -0.609917 0.981644 0.535354 0.021 Uiso 1 1 calc R U
C317 C -0.4524(5) 1.0362(5) 0.54785(17) 0.0171(13) Uani 1 1 d . .
H31I H -0.405358 0.984191 0.532698 0.020 Uiso 1 1 calc R U
H31J H -0.412515 1.039979 0.568781 0.020 Uiso 1 1 calc R U
C318 C -0.3482(5) 1.3393(5) 0.49509(16) 0.0146(12) Uani 1 1 d . .
H318 H -0.406141 1.386792 0.509174 0.017 Uiso 1 1 calc R U
C319 C -0.2393(5) 1.4057(5) 0.48664(16) 0.0154(12) Uani 1 1 d . .
H31K H -0.205394 1.423111 0.507699 0.018 Uiso 1 1 calc R U
H31L H -0.180091 1.360828 0.472660 0.018 Uiso 1 1 calc R U
C320 C -0.2729(6) 1.5139(5) 0.46743(17) 0.0189(13) Uani 1 1 d . .
H32A H -0.203075 1.557575 0.462278 0.023 Uiso 1 1 calc R U
H32B H -0.330772 1.559217 0.481728 0.023 Uiso 1 1 calc R U
C321 C -0.3244(6) 1.4892(6) 0.43455(17) 0.0241(15) Uani 1 1 d . .
H32C H -0.346817 1.560344 0.422700 0.029 Uiso 1 1 calc R U
H32D H -0.265003 1.447839 0.419648 0.029 Uiso 1 1 calc R U
C322 C -0.4310(6) 1.4205(5) 0.44174(17) 0.0221(14) Uani 1 1 d . .
H32E H -0.459251 1.400499 0.420097 0.027 Uiso 1 1 calc R U
H32F H -0.493951 1.466017 0.454105 0.027 Uiso 1 1 calc R U
C323 C -0.4041(6) 1.3138(5) 0.46256(16) 0.0178(13) Uani 1 1 d . .
H32G H -0.350218 1.262920 0.448813 0.021 Uiso 1 1 calc R U
H32H H -0.477044 1.275602 0.468608 0.021 Uiso 1 1 calc R U
Sb3 Sb 0.20671(4) 1.25635(4) 0.43912(2) 0.02632(11) Uani 1 1 d . .
F31 F 0.1643(7) 1.3322(6) 0.40005(13) 0.079(2) Uani 1 1 d . .
F32 F 0.3602(4) 1.2353(5) 0.42020(14) 0.0533(14) Uani 1 1 d . .
F33 F 0.1737(5) 1.1211(5) 0.42178(15) 0.0587(16) Uani 1 1 d . .
F34 F 0.0528(5) 1.2778(6) 0.45759(15) 0.0702(19) Uani 1 1 d . .
F35 F 0.2403(6) 1.3907(4) 0.45708(14) 0.0578(16) Uani 1 1 d . .
F36 F 0.2470(6) 1.1830(5) 0.47885(13) 0.0632(17) Uani 1 1 d . .
Au4 Au 0.69118(2) 0.41256(2) 1.00542(2) 0.01531(5) Uani 1 1 d . .
Fe4 Fe 0.62178(7) 0.21587(7) 0.92100(2) 0.01410(18) Uani 1 1 d . .
P4 P 0.81744(13) 0.29027(13) 0.97860(4) 0.0126(3) Uani 1 1 d . .
N4 N 0.4108(5) 0.4664(5) 0.96942(14) 0.0216(12) Uani 1 1 d . .
C401 C 0.4662(5) 0.2791(5) 0.94223(16) 0.0152(12) Uani 1 1 d . .
C402 C 0.4572(5) 0.2548(6) 0.90754(17) 0.0209(14) Uani 1 1 d . .
H402 H 0.436858 0.306552 0.890032 0.025 Uiso 1 1 calc R U
C403 C 0.4844(6) 0.1387(6) 0.90444(19) 0.0276(17) Uani 1 1 d . .
H403 H 0.484748 0.098625 0.884326 0.033 Uiso 1 1 calc R U
C404 C 0.5113(5) 0.0922(6) 0.9367(2) 0.0251(16) Uani 1 1 d . .
H404 H 0.531949 0.015806 0.941556 0.030 Uiso 1 1 calc R U
C405 C 0.5020(5) 0.1778(5) 0.95996(18) 0.0195(14) Uani 1 1 d . .
H405 H 0.516661 0.170225 0.983088 0.023 Uiso 1 1 calc R U
C406 C 0.7748(5) 0.2553(5) 0.93834(15) 0.0138(12) Uani 1 1 d . .
C407 C 0.7386(5) 0.3370(6) 0.91308(16) 0.0182(13) Uani 1 1 d . .
H407 H 0.722565 0.414596 0.916299 0.022 Uiso 1 1 calc R U
C408 C 0.7312(6) 0.2815(6) 0.88280(17) 0.0238(15) Uani 1 1 d . .
H408 H 0.709867 0.315608 0.862112 0.029 Uiso 1 1 calc R U
C409 C 0.7612(5) 0.1658(6) 0.88837(17) 0.0214(14) Uani 1 1 d . .
H409 H 0.762464 0.109516 0.872201 0.026 Uiso 1 1 calc R U
C410 C 0.7887(5) 0.1494(6) 0.92230(16) 0.0175(13) Uani 1 1 d . .
H410 H 0.812307 0.080131 0.932712 0.021 Uiso 1 1 calc R U
C411 C 0.4394(5) 0.3842(5) 0.95695(16) 0.0177(13) Uani 1 1 d . .
C412 C 0.9619(5) 0.3462(5) 0.96768(16) 0.0146(12) Uani 1 1 d . .
H412 H 0.999998 0.350283 0.989189 0.018 Uiso 1 1 calc R U
C413 C 1.0400(5) 0.2674(5) 0.94476(17) 0.0187(13) Uani 1 1 d . .
H41A H 1.046300 0.192357 0.955924 0.022 Uiso 1 1 calc R U
H41B H 1.003956 0.260308 0.923308 0.022 Uiso 1 1 calc R U
C414 C 1.1616(5) 0.3109(6) 0.93725(17) 0.0197(14) Uani 1 1 d . .
H41C H 1.200479 0.311556 0.958456 0.024 Uiso 1 1 calc R U
H41D H 1.208945 0.260453 0.921673 0.024 Uiso 1 1 calc R U
C415 C 1.1546(6) 0.4282(6) 0.92140(17) 0.0204(14) Uani 1 1 d . .
H41E H 1.122271 0.426491 0.899200 0.024 Uiso 1 1 calc R U
H41F H 1.233824 0.456305 0.917729 0.024 Uiso 1 1 calc R U
C416 C 1.0768(5) 0.5070(5) 0.94445(17) 0.0180(13) Uani 1 1 d . .
H41G H 1.112607 0.513157 0.965966 0.022 Uiso 1 1 calc R U
H41H H 1.071171 0.582301 0.933449 0.022 Uiso 1 1 calc R U
C417 C 0.9552(5) 0.4646(5) 0.95171(16) 0.0171(13) Uani 1 1 d . .
H41I H 0.916715 0.464179 0.930434 0.020 Uiso 1 1 calc R U
H41J H 0.907947 0.515231 0.967241 0.020 Uiso 1 1 calc R U
C418 C 0.8454(5) 0.1621(5) 1.00365(15) 0.0140(12) Uani 1 1 d . .
H418 H 0.904142 0.114203 0.989948 0.017 Uiso 1 1 calc R U
C419 C 0.7376(5) 0.0946(5) 1.01161(17) 0.0200(14) Uani 1 1 d . .
H41K H 0.676349 0.140053 1.024688 0.024 Uiso 1 1 calc R U
H41L H 0.706573 0.075009 0.990318 0.024 Uiso 1 1 calc R U
C420 C 0.7691(6) -0.0116(5) 1.03190(17) 0.0208(14) Uani 1 1 d . .
H42A H 0.698691 -0.054612 1.036973 0.025 Uiso 1 1 calc R U
H42B H 0.827558 -0.058500 1.018286 0.025 Uiso 1 1 calc R U
C421 C 0.8180(6) 0.0151(6) 1.06476(17) 0.0228(14) Uani 1 1 d . .
H42C H 0.838844 -0.055235 1.077261 0.027 Uiso 1 1 calc R U
H42D H 0.758094 0.058199 1.079026 0.027 Uiso 1 1 calc R U
C422 C 0.9256(6) 0.0824(6) 1.05754(18) 0.0232(15) Uani 1 1 d . .
H42E H 0.988422 0.035658 1.045530 0.028 Uiso 1 1 calc R U
H42F H 0.953453 0.103120 1.079165 0.028 Uiso 1 1 calc R U
C423 C 0.9005(6) 0.1884(5) 1.03616(16) 0.0202(14) Uani 1 1 d . .
H42G H 0.974107 0.225596 1.030108 0.024 Uiso 1 1 calc R U
H42H H 0.846894 0.240453 1.049555 0.024 Uiso 1 1 calc R U
Sb4 Sb 0.30559(4) 0.24650(4) 1.05561(2) 0.02387(10) Uani 1 1 d . .
F41 F 0.2437(5) 0.3120(4) 1.01729(12) 0.0513(14) Uani 1 1 d . .
F42 F 0.4567(5) 0.2581(5) 1.03487(13) 0.0579(15) Uani 1 1 d . .
F43 F 0.2988(6) 0.1067(4) 1.03754(14) 0.0660(18) Uani 1 1 d . .
F44 F 0.1553(4) 0.2369(5) 1.07693(13) 0.0501(14) Uani 1 1 d . .
F45 F 0.3127(4) 0.3868(4) 1.07351(14) 0.0480(13) Uani 1 1 d . .
F46 F 0.3687(5) 0.1796(5) 1.09362(12) 0.0492(13) Uani 1 1 d . .
O1S O 0.3116(6) 0.7164(6) 0.6334(2) 0.068(2) Uani 1 1 d . .
C1S C 0.2075(8) 0.7225(7) 0.6301(2) 0.043(2) Uani 1 1 d . .
C2S C 0.1270(8) 0.6518(7) 0.6517(3) 0.050(2) Uani 1 1 d . .
H2S1 H 0.081746 0.609654 0.637402 0.076 Uiso 1 1 calc R U
H2S2 H 0.073858 0.699467 0.666283 0.076 Uiso 1 1 calc R U
H2S3 H 0.172400 0.599676 0.665764 0.076 Uiso 1 1 calc R U
C3S C 0.1559(10) 0.7983(8) 0.6038(3) 0.062(3) Uani 1 1 d . .
H3S1 H 0.216585 0.843652 0.592500 0.092 Uiso 1 1 calc R U
H3S2 H 0.093589 0.847237 0.614519 0.092 Uiso 1 1 calc R U
H3S3 H 0.123869 0.753426 0.587151 0.092 Uiso 1 1 calc R U
O4S O 0.2179(6) 0.8024(6) 0.86537(18) 0.0536(17) Uani 1 1 d . .
C4S C 0.3190(7) 0.7774(7) 0.8683(2) 0.0371(19) Uani 1 1 d . .
C5S C 0.3580(9) 0.6925(8) 0.8944(2) 0.048(2) Uani 1 1 d . .
H5S1 H 0.290159 0.655561 0.905200 0.072 Uiso 1 1 calc R U
H5S2 H 0.396222 0.729884 0.911553 0.072 Uiso 1 1 calc R U
H5S3 H 0.412970 0.636770 0.883595 0.072 Uiso 1 1 calc R U
C6S C 0.4146(9) 0.8293(9) 0.8461(3) 0.059(3) Uani 1 1 d . .
H6S1 H 0.380426 0.884163 0.830341 0.088 Uiso 1 1 calc R U
H6S2 H 0.460272 0.771069 0.833316 0.088 Uiso 1 1 calc R U
H6S3 H 0.465470 0.866378 0.860041 0.088 Uiso 1 1 calc R U

loop_
_atom_site_aniso_label
_atom_site_aniso_U_11
_atom_site_aniso_U_22
_atom_site_aniso_U_33
_atom_site_aniso_U_23
_atom_site_aniso_U_13
_atom_site_aniso_U_12
Au1 0.01295(11) 0.01430(12) 0.02142(13) 0.00098(9) 0.00106(9) -0.00422(9)
Au2 0.01316(11) 0.01593(12) 0.01832(12) 0.00135(9) -0.00049(9) -0.00510(9)
Fe1 0.0122(4) 0.0112(4) 0.0148(4) 0.0021(3) -0.0013(3) -0.0007(3)
Fe2 0.0119(4) 0.0113(4) 0.0155(4) 0.0018(3) -0.0017(3) -0.0018(3)
P1 0.0116(7) 0.0125(8) 0.0166(8) 0.0006(6) -0.0012(6) -0.0020(6)
P2 0.0110(7) 0.0129(8) 0.0162(8) 0.0008(6) -0.0010(6) -0.0021(6)
N1 0.020(3) 0.027(3) 0.023(3) 0.000(2) -0.002(2) -0.007(2)
N2 0.018(3) 0.025(3) 0.029(3) 0.003(2) 0.001(2) -0.005(2)
C101 0.017(3) 0.012(3) 0.018(3) 0.002(2) -0.002(2) -0.002(2)
C102 0.023(3) 0.010(3) 0.018(3) 0.002(2) 0.000(3) 0.002(2)
C103 0.021(3) 0.011(3) 0.028(4) 0.007(3) 0.007(3) 0.007(3)
C104 0.018(3) 0.018(3) 0.030(4) 0.009(3) -0.008(3) -0.003(3)
C105 0.027(4) 0.019(3) 0.013(3) 0.009(2) -0.004(3) -0.002(3)
C106 0.016(3) 0.009(3) 0.017(3) 0.003(2) -0.005(2) 0.002(2)
C107 0.016(3) 0.013(3) 0.024(3) 0.002(3) -0.008(3) 0.003(2)
C108 0.034(4) 0.015(3) 0.015(3) 0.001(2) -0.010(3) 0.002(3)
C109 0.026(3) 0.013(3) 0.017(3) 0.005(2) 0.003(3) 0.004(3)
C110 0.016(3) 0.008(3) 0.019(3) 0.002(2) 0.000(2) 0.001(2)
C111 0.016(3) 0.013(3) 0.019(3) 0.001(2) -0.004(2) -0.003(2)
C112 0.015(3) 0.014(3) 0.023(3) 0.002(3) -0.002(3) 0.003(2)
C113 0.020(3) 0.015(3) 0.032(4) 0.005(3) -0.003(3) 0.003(3)
C114 0.029(4) 0.013(3) 0.041(4) 0.004(3) -0.007(3) -0.003(3)
C115 0.039(4) 0.019(4) 0.032(4) 0.009(3) -0.010(3) 0.005(3)
C116 0.022(4) 0.023(4) 0.034(4) 0.000(3) -0.011(3) 0.008(3)
C117 0.013(3) 0.024(4) 0.028(4) 0.002(3) -0.006(3) 0.001(3)
C118 0.013(3) 0.012(3) 0.018(3) 0.001(2) -0.003(2) -0.001(2)
C119 0.014(3) 0.019(3) 0.021(3) 0.002(3) -0.006(2) -0.002(2)
C120 0.021(3) 0.026(4) 0.020(3) 0.002(3) -0.008(3) 0.002(3)
C121 0.028(4) 0.035(4) 0.021(4) -0.002(3) -0.011(3) -0.003(3)
C122 0.029(4) 0.027(4) 0.018(3) -0.005(3) -0.001(3) -0.004(3)
C123 0.022(3) 0.021(4) 0.022(4) -0.002(3) 0.000(3) -0.002(3)
C201 0.020(3) 0.006(3) 0.019(3) 0.003(2) -0.003(2) 0.001(2)
C202 0.019(3) 0.013(3) 0.024(3) 0.004(3) -0.007(3) -0.002(2)
C203 0.014(3) 0.021(3) 0.031(4) 0.007(3) -0.010(3) -0.005(3)
C204 0.022(3) 0.016(3) 0.027(4) 0.006(3) 0.008(3) 0.005(3)
C205 0.024(3) 0.009(3) 0.023(3) 0.006(2) -0.003(3) -0.002(2)
C206 0.014(3) 0.017(3) 0.017(3) 0.001(2) -0.004(2) 0.000(2)
C207 0.012(3) 0.014(3) 0.020(3) 0.003(2) 0.001(2) -0.002(2)
C208 0.028(4) 0.016(3) 0.012(3) 0.009(2) -0.003(3) -0.001(3)
C209 0.024(3) 0.016(3) 0.019(3) 0.003(3) -0.007(3) 0.001(3)
C210 0.015(3) 0.015(3) 0.019(3) 0.004(2) -0.006(2) -0.001(2)
C211 0.021(3) 0.010(3) 0.024(3) 0.002(2) -0.002(3) -0.002(2)
C212 0.016(3) 0.012(3) 0.021(3) 0.003(2) -0.001(2) -0.002(2)
C213 0.019(3) 0.018(3) 0.023(3) 0.006(3) -0.003(3) -0.002(3)
C214 0.027(4) 0.024(4) 0.029(4) 0.006(3) -0.002(3) 0.003(3)
C215 0.026(4) 0.023(4) 0.029(4) 0.008(3) -0.004(3) 0.006(3)
C216 0.025(4) 0.019(4) 0.049(5) 0.007(3) -0.013(3) 0.004(3)
C217 0.016(3) 0.014(3) 0.037(4) 0.006(3) -0.010(3) 0.000(2)
C218 0.017(3) 0.017(3) 0.018(3) -0.001(2) -0.005(2) -0.002(2)
C219 0.016(3) 0.025(4) 0.016(3) 0.001(3) -0.001(2) -0.001(3)
C220 0.021(3) 0.024(4) 0.018(3) 0.000(3) -0.006(3) -0.005(3)
C221 0.019(3) 0.018(3) 0.024(3) 0.002(3) -0.005(3) -0.006(3)
C222 0.011(3) 0.023(3) 0.019(3) 0.000(3) -0.003(2) -0.003(2)
C223 0.018(3) 0.017(3) 0.015(3) -0.001(2) -0.004(2) -0.001(2)
Sb1 0.0123(2) 0.0243(2) 0.0202(2) 0.00140(17) -0.00361(16) -0.00172(17)
F11 0.016(2) 0.029(2) 0.039(2) 0.0009(18) -0.0044(17) 0.0009(16)
F12 0.038(3) 0.054(3) 0.044(3) 0.029(2) -0.007(2) -0.018(2)
F13 0.033(3) 0.076(4) 0.033(3) -0.023(2) -0.014(2) 0.001(2)
F14 0.029(2) 0.027(2) 0.057(3) 0.015(2) -0.008(2) -0.0100(19)
F15 0.031(2) 0.037(3) 0.026(2) -0.0047(18) -0.0098(18) -0.0076(19)
F16 0.022(2) 0.051(3) 0.048(3) -0.011(2) -0.003(2) 0.005(2)
Sb2 0.01000(19) 0.0205(2) 0.0222(2) 0.00309(17) -0.00163(16) -0.00057(16)
F21 0.023(2) 0.035(3) 0.052(3) -0.005(2) -0.009(2) 0.0091(19)
F22 0.025(2) 0.034(2) 0.027(2) 0.0122(18) -0.0013(17) -0.0066(18)
F23 0.027(2) 0.028(2) 0.052(3) -0.008(2) -0.011(2) -0.0101(18)
F24 0.030(3) 0.060(3) 0.038(3) 0.017(2) 0.009(2) -0.008(2)
F25 0.033(2) 0.040(3) 0.040(3) -0.018(2) -0.008(2) -0.002(2)
F26 0.022(2) 0.027(2) 0.036(2) 0.0078(18) -0.0091(18) 0.0020(17)
Au3 0.01262(11) 0.01276(12) 0.02097(13) -0.00335(9) -0.00300(9) 0.00197(8)
Fe3 0.0098(4) 0.0141(4) 0.0162(4) -0.0012(3) -0.0025(3) -0.0006(3)
P3 0.0103(7) 0.0107(7) 0.0156(8) -0.0003(6) -0.0032(6) 0.0005(6)
N3 0.017(3) 0.021(3) 0.033(3) -0.007(3) -0.005(2) 0.005(2)
C301 0.008(3) 0.016(3) 0.025(3) 0.000(3) -0.003(2) 0.000(2)
C302 0.015(2) 0.020(2) 0.021(2) -0.001(2) -0.0036(19) -0.0015(19)
C303 0.016(3) 0.030(4) 0.033(4) -0.012(3) -0.004(3) -0.006(3)
C304 0.015(3) 0.013(3) 0.037(4) 0.002(3) 0.005(3) -0.002(2)
C305 0.012(3) 0.024(4) 0.021(3) 0.004(3) 0.000(2) -0.003(2)
C306 0.007(3) 0.021(3) 0.022(3) -0.004(3) -0.002(2) -0.004(2)
C307 0.010(3) 0.026(4) 0.027(4) 0.007(3) -0.004(3) -0.010(3)
C308 0.018(3) 0.047(5) 0.016(3) 0.008(3) -0.004(3) -0.011(3)
C309 0.012(3) 0.043(5) 0.020(4) -0.012(3) 0.002(3) -0.002(3)
C310 0.008(3) 0.021(3) 0.024(3) -0.008(3) 0.001(2) 0.004(2)
C311 0.014(3) 0.023(4) 0.023(3) -0.002(3) -0.005(3) -0.002(3)
C312 0.013(3) 0.014(3) 0.016(3) 0.002(2) -0.004(2) -0.001(2)
C313 0.013(3) 0.012(3) 0.031(4) -0.002(3) 0.004(3) 0.000(2)
C314 0.012(3) 0.017(3) 0.036(4) 0.001(3) 0.000(3) 0.001(2)
C315 0.020(3) 0.018(3) 0.024(4) 0.002(3) -0.004(3) -0.007(3)
C316 0.016(3) 0.011(3) 0.026(4) 0.005(3) -0.004(3) -0.009(2)
C317 0.016(3) 0.013(3) 0.022(3) 0.000(2) -0.004(3) 0.001(2)
C318 0.016(3) 0.009(3) 0.019(3) 0.000(2) -0.005(2) 0.002(2)
C319 0.011(3) 0.013(3) 0.023(3) 0.001(2) -0.002(2) -0.001(2)
C320 0.017(3) 0.012(3) 0.029(4) 0.003(3) -0.005(3) -0.002(2)
C321 0.033(4) 0.022(4) 0.017(3) 0.002(3) -0.001(3) -0.001(3)
C322 0.031(4) 0.016(3) 0.021(3) 0.003(3) -0.011(3) -0.001(3)
C323 0.020(3) 0.013(3) 0.021(3) 0.001(2) -0.006(3) -0.003(2)
Sb3 0.0348(3) 0.0219(2) 0.0215(2) -0.00583(19) -0.0023(2) 0.0075(2)
F31 0.117(6) 0.087(5) 0.028(3) -0.004(3) -0.018(3) 0.044(4)
F32 0.032(3) 0.061(4) 0.068(4) -0.023(3) 0.007(2) -0.010(2)
F33 0.046(3) 0.052(3) 0.080(4) -0.041(3) 0.012(3) -0.015(3)
F34 0.043(3) 0.112(5) 0.054(4) -0.039(4) 0.011(3) 0.017(3)
F35 0.092(5) 0.025(3) 0.058(4) -0.017(2) -0.016(3) 0.006(3)
F36 0.105(5) 0.043(3) 0.038(3) 0.011(2) -0.008(3) 0.026(3)
Au4 0.01258(11) 0.01365(12) 0.01993(12) -0.00347(9) -0.00288(9) 0.00151(9)
Fe4 0.0091(4) 0.0162(5) 0.0173(4) -0.0036(3) -0.0018(3) -0.0009(3)
P4 0.0102(7) 0.0123(8) 0.0156(8) -0.0011(6) -0.0029(6) -0.0001(6)
N4 0.017(3) 0.025(3) 0.023(3) -0.007(2) -0.001(2) 0.001(2)
C401 0.009(3) 0.013(3) 0.024(3) -0.004(2) 0.000(2) 0.002(2)
C402 0.008(3) 0.030(4) 0.026(4) -0.007(3) -0.004(3) -0.003(3)
C403 0.014(3) 0.038(4) 0.032(4) -0.020(3) 0.001(3) -0.007(3)
C404 0.009(3) 0.018(3) 0.048(5) -0.006(3) 0.003(3) -0.001(2)
C405 0.010(3) 0.021(3) 0.028(4) 0.001(3) 0.000(3) -0.001(2)
C406 0.008(3) 0.015(3) 0.019(3) -0.005(2) -0.003(2) -0.002(2)
C407 0.011(3) 0.019(3) 0.024(3) 0.009(3) -0.006(2) -0.002(2)
C408 0.014(3) 0.040(4) 0.018(3) 0.006(3) -0.005(3) -0.006(3)
C409 0.013(3) 0.030(4) 0.021(3) -0.007(3) 0.000(3) 0.000(3)
C410 0.009(3) 0.026(4) 0.017(3) -0.003(3) -0.003(2) -0.001(2)
C411 0.011(3) 0.020(3) 0.022(3) -0.001(3) -0.001(2) -0.003(2)
C412 0.008(3) 0.016(3) 0.019(3) 0.002(2) -0.003(2) 0.000(2)
C413 0.012(3) 0.014(3) 0.030(4) 0.000(3) -0.001(3) -0.001(2)
C414 0.014(3) 0.022(4) 0.023(3) 0.001(3) -0.002(3) -0.003(3)
C415 0.015(3) 0.023(4) 0.023(3) 0.004(3) -0.001(3) -0.009(3)
C416 0.016(3) 0.014(3) 0.025(3) 0.006(3) -0.003(3) -0.009(2)
C417 0.018(3) 0.012(3) 0.021(3) 0.001(2) -0.005(3) -0.001(2)
C418 0.013(3) 0.011(3) 0.018(3) 0.001(2) -0.004(2) 0.001(2)
C419 0.013(3) 0.020(3) 0.027(4) 0.000(3) -0.003(3) 0.001(2)
C420 0.020(3) 0.017(3) 0.026(4) 0.005(3) -0.002(3) -0.004(3)
C421 0.023(4) 0.019(3) 0.025(4) 0.002(3) 0.000(3) 0.004(3)
C422 0.025(4) 0.021(4) 0.024(4) 0.006(3) -0.010(3) -0.001(3)
C423 0.028(4) 0.015(3) 0.019(3) 0.004(3) -0.009(3) -0.008(3)
Sb4 0.0326(3) 0.0205(2) 0.0181(2) -0.00412(18) -0.00291(19) 0.00466(19)
F41 0.076(4) 0.047(3) 0.030(3) 0.008(2) -0.016(3) 0.016(3)
F42 0.037(3) 0.094(5) 0.038(3) -0.011(3) 0.016(2) 0.008(3)
F43 0.121(6) 0.023(3) 0.058(4) -0.017(2) -0.031(4) 0.010(3)
F44 0.036(3) 0.068(4) 0.048(3) -0.009(3) 0.002(2) -0.022(3)
F45 0.046(3) 0.037(3) 0.062(3) -0.027(2) 0.006(3) -0.007(2)
F46 0.059(3) 0.061(3) 0.028(3) 0.002(2) -0.015(2) 0.007(3)
O1S 0.043(4) 0.069(5) 0.096(6) -0.034(4) 0.005(4) -0.020(4)
C1S 0.050(6) 0.030(5) 0.049(5) -0.016(4) 0.015(4) -0.014(4)
C2S 0.049(6) 0.030(5) 0.068(7) 0.004(4) 0.014(5) -0.002(4)
C3S 0.078(8) 0.039(6) 0.060(7) 0.001(5) 0.036(6) 0.007(5)
O4S 0.036(4) 0.059(4) 0.068(5) -0.021(4) -0.006(3) -0.009(3)
C4S 0.035(5) 0.037(5) 0.040(5) -0.011(4) 0.002(4) -0.013(4)
C5S 0.058(6) 0.040(5) 0.043(5) -0.005(4) 0.014(4) -0.001(4)
C6S 0.050(6) 0.052(6) 0.073(7) 0.016(5) 0.003(5) -0.017(5)

loop_
_atom_type_symbol
_atom_type_description
_atom_type_scat_dispersion_real
_atom_type_scat_dispersion_imag
_atom_type_scat_source
C C 0.0033 0.0016 'International Tables Vol C Tables 4.2.6.8 and 6.1.1.4'
H H 0.0000 0.0000 'International Tables Vol C Tables 4.2.6.8 and 6.1.1.4'
Au Au -2.0133 8.8022 'International Tables Vol C Tables 4.2.6.8 and 6.1.1.4'
F F 0.0171 0.0103 'International Tables Vol C Tables 4.2.6.8 and 6.1.1.4'
Fe Fe 0.3463 0.8444 'International Tables Vol C Tables 4.2.6.8 and 6.1.1.4'
N N 0.0061 0.0033 'International Tables Vol C Tables 4.2.6.8 and 6.1.1.4'
O O 0.0106 0.0060 'International Tables Vol C Tables 4.2.6.8 and 6.1.1.4'
P P 0.1023 0.0942 'International Tables Vol C Tables 4.2.6.8 and 6.1.1.4'
Sb Sb -0.5866 1.5461 'International Tables Vol C Tables 4.2.6.8 and 6.1.1.4'

loop_
_geom_angle_atom_site_label_1
_geom_angle_atom_site_label_2
_geom_angle_atom_site_label_3
_geom_angle
_geom_angle_site_symmetry_1
_geom_angle_site_symmetry_3
N2 Au1 P1 177.67(17) . .
N1 Au2 P2 177.96(17) . .
C101 Fe1 C102 41.5(2) . .
C101 Fe1 C109 157.2(3) . .
C102 Fe1 C109 117.3(3) . .
C101 Fe1 C108 124.5(3) . .
C102 Fe1 C108 102.6(3) . .
C109 Fe1 C108 40.6(3) . .
C101 Fe1 C103 68.5(3) . .
C102 Fe1 C103 40.8(3) . .
C109 Fe1 C103 100.5(3) . .
C108 Fe1 C103 115.1(3) . .
C101 Fe1 C107 111.9(3) . .
C102 Fe1 C107 120.8(3) . .
C109 Fe1 C107 68.4(3) . .
C108 Fe1 C107 40.7(3) . .
C103 Fe1 C107 152.8(3) . .
C101 Fe1 C110 162.1(3) . .
C102 Fe1 C110 154.5(3) . .
C109 Fe1 C110 40.7(2) . .
C108 Fe1 C110 68.5(3) . .
C103 Fe1 C110 119.6(3) . .
C107 Fe1 C110 68.9(2) . .
C101 Fe1 C106 127.6(3) . .
C102 Fe1 C106 159.8(3) . .
C109 Fe1 C106 68.8(3) . .
C108 Fe1 C106 68.8(2) . .
C103 Fe1 C106 159.4(3) . .
C107 Fe1 C106 41.1(2) . .
C110 Fe1 C106 41.1(2) . .
C101 Fe1 C104 67.8(3) . .
C102 Fe1 C104 68.5(3) . .
C109 Fe1 C104 117.4(3) . .
C108 Fe1 C104 151.1(3) . .
C103 Fe1 C104 40.4(3) . .
C107 Fe1 C104 166.7(3) . .
C110 Fe1 C104 107.2(3) . .
C106 Fe1 C104 127.7(3) . .
C101 Fe1 C105 41.2(2) . .
C102 Fe1 C105 70.0(3) . .
C109 Fe1 C105 155.0(3) . .
C108 Fe1 C105 164.5(3) . .
C103 Fe1 C105 68.7(3) . .
C107 Fe1 C105 130.7(3) . .
C110 Fe1 C105 123.9(3) . .
C106 Fe1 C105 113.3(3) . .
C104 Fe1 C105 40.2(3) . .
C205 Fe2 C201 41.4(3) . .
C205 Fe2 C208 115.3(3) . .
C201 Fe2 C208 153.7(3) . .
C205 Fe2 C210 122.4(3) . .
C201 Fe2 C210 110.6(3) . .
C208 Fe2 C210 68.3(3) . .
C205 Fe2 C206 162.2(3) . .
C201 Fe2 C206 128.7(3) . .
C208 Fe2 C206 69.0(3) . .
C210 Fe2 C206 41.3(2) . .
C205 Fe2 C209 102.1(3) . .
C201 Fe2 C209 120.9(3) . .
C208 Fe2 C209 40.7(3) . .
C210 Fe2 C209 40.7(3) . .
C206 Fe2 C209 69.4(3) . .
C205 Fe2 C204 41.0(3) . .
C201 Fe2 C204 68.6(3) . .
C208 Fe2 C204 101.6(3) . .
C210 Fe2 C204 156.4(3) . .
C206 Fe2 C204 156.8(3) . .
C209 Fe2 C204 118.0(3) . .
C205 Fe2 C207 151.8(3) . .
C201 Fe2 C207 165.3(3) . .
C208 Fe2 C207 40.9(3) . .
C210 Fe2 C207 69.1(2) . .
C206 Fe2 C207 41.3(2) . .
C209 Fe2 C207 69.1(3) . .
C204 Fe2 C207 118.0(3) . .
C205 Fe2 C202 69.7(3) . .
C201 Fe2 C202 41.1(2) . .
C208 Fe2 C202 159.5(3) . .
C210 Fe2 C202 127.4(3) . .
C206 Fe2 C202 112.7(3) . .
C209 Fe2 C202 159.8(3) . .
C204 Fe2 C202 68.5(3) . .
C207 Fe2 C202 126.6(3) . .
C205 Fe2 C203 68.7(3) . .
C201 Fe2 C203 68.1(3) . .
C208 Fe2 C203 120.8(3) . .
C210 Fe2 C203 163.0(3) . .
C206 Fe2 C203 125.3(3) . .
C209 Fe2 C203 155.3(3) . .
C204 Fe2 C203 40.3(3) . .
C207 Fe2 C203 107.6(3) . .
C202 Fe2 C203 40.4(3) . .
C106 P1 C118 112.4(3) . .
C106 P1 C112 103.8(3) . .
C118 P1 C112 103.4(3) . .
C106 P1 Au1 108.1(2) . .
C118 P1 Au1 114.0(2) . .
C112 P1 Au1 114.7(2) . .
C206 P2 C212 103.6(3) . .
C206 P2 C218 114.9(3) . .
C212 P2 C218 104.9(3) . .
C206 P2 Au2 107.4(2) . .
C212 P2 Au2 114.6(2) . .
C218 P2 Au2 111.4(2) . .
C111 N1 Au2 169.5(6) . .
C211 N2 Au1 166.7(6) . .
C111 C101 C105 124.5(6) . .
C111 C101 C102 126.2(6) . .
C105 C101 C102 109.1(6) . .
C111 C101 Fe1 130.5(5) . .
C105 C101 Fe1 70.5(3) . .
C102 C101 Fe1 69.3(3) . .
C103 C102 C101 106.6(6) . .
C103 C102 Fe1 70.0(4) . .
C101 C102 Fe1 69.2(3) . .
C103 C102 H102 126.7 . .
C101 C102 H102 126.7 . .
Fe1 C102 H102 125.7 . .
C104 C103 C102 108.3(6) . .
C104 C103 Fe1 70.0(4) . .
C102 C103 Fe1 69.2(4) . .
C104 C103 H103 125.8 . .
C102 C103 H103 125.8 . .
Fe1 C103 H103 126.5 . .
C105 C104 C103 110.2(6) . .
C105 C104 Fe1 70.4(4) . .
C103 C104 Fe1 69.6(4) . .
C105 C104 H104 124.9 . .
C103 C104 H104 124.9 . .
Fe1 C104 H104 126.8 . .
C104 C105 C101 105.8(6) . .
C104 C105 Fe1 69.4(4) . .
C101 C105 Fe1 68.3(3) . .
C104 C105 H105 127.1 . .
C101 C105 H105 127.1 . .
Fe1 C105 H105 126.7 . .
C110 C106 C107 107.2(5) . .
C110 C106 P1 129.3(5) . .
C107 C106 P1 122.5(5) . .
C110 C106 Fe1 69.4(3) . .
C107 C106 Fe1 69.3(3) . .
P1 C106 Fe1 134.8(3) . .
C108 C107 C106 107.9(6) . .
C108 C107 Fe1 69.4(4) . .
C106 C107 Fe1 69.5(3) . .
C108 C107 H107 126.0 . .
C106 C107 H107 126.0 . .
Fe1 C107 H107 126.6 . .
C109 C108 C107 108.4(6) . .
C109 C108 Fe1 69.7(4) . .
C107 C108 Fe1 70.0(4) . .
C109 C108 H108 125.8 . .
C107 C108 H108 125.8 . .
Fe1 C108 H108 126.1 . .
C108 C109 C110 108.6(6) . .
C108 C109 Fe1 69.7(4) . .
C110 C109 Fe1 70.0(4) . .
C108 C109 H109 125.7 . .
C110 C109 H109 125.7 . .
Fe1 C109 H109 126.2 . .
C109 C110 C106 107.8(5) . .
C109 C110 Fe1 69.3(4) . .
C106 C110 Fe1 69.5(3) . .
C109 C110 H110 126.1 . .
C106 C110 H110 126.1 . .
Fe1 C110 H110 126.6 . .
N1 C111 C101 174.8(7) . .
C117 C112 C113 110.1(5) . .
C117 C112 P1 112.2(4) . .
C113 C112 P1 112.2(4) . .
C117 C112 H112 107.3 . .
C113 C112 H112 107.3 . .
P1 C112 H112 107.3 . .
C114 C113 C112 110.3(6) . .
C114 C113 H11A 109.6 . .
C112 C113 H11A 109.6 . .
C114 C113 H11B 109.6 . .
C112 C113 H11B 109.6 . .
H11A C113 H11B 108.1 . .
C113 C114 C115 112.5(6) . .
C113 C114 H11C 109.1 . .
C115 C114 H11C 109.1 . .
C113 C114 H11D 109.1 . .
C115 C114 H11D 109.1 . .
H11C C114 H11D 107.8 . .
C114 C115 C116 110.4(6) . .
C114 C115 H11E 109.6 . .
C116 C115 H11E 109.6 . .
C114 C115 H11F 109.6 . .
C116 C115 H11F 109.6 . .
H11E C115 H11F 108.1 . .
C117 C116 C115 111.9(6) . .
C117 C116 H11G 109.2 . .
C115 C116 H11G 109.2 . .
C117 C116 H11H 109.2 . .
C115 C116 H11H 109.2 . .
H11G C116 H11H 107.9 . .
C112 C117 C116 110.8(6) . .
C112 C117 H11I 109.5 . .
C116 C117 H11I 109.5 . .
C112 C117 H11J 109.5 . .
C116 C117 H11J 109.5 . .
H11I C117 H11J 108.1 . .
C119 C118 C123 109.7(5) . .
C119 C118 P1 115.5(4) . .
C123 C118 P1 109.2(4) . .
C119 C118 H118 107.4 . .
C123 C118 H118 107.4 . .
P1 C118 H118 107.4 . .
C118 C119 C120 108.8(5) . .
C118 C119 H11K 109.9 . .
C120 C119 H11K 109.9 . .
C118 C119 H11L 109.9 . .
C120 C119 H11L 109.9 . .
H11K C119 H11L 108.3 . .
C121 C120 C119 110.9(6) . .
C121 C120 H12A 109.5 . .
C119 C120 H12A 109.5 . .
C121 C120 H12B 109.5 . .
C119 C120 H12B 109.5 . .
H12A C120 H12B 108.0 . .
C122 C121 C120 111.1(6) . .
C122 C121 H12C 109.4 . .
C120 C121 H12C 109.4 . .
C122 C121 H12D 109.4 . .
C120 C121 H12D 109.4 . .
H12C C121 H12D 108.0 . .
C121 C122 C123 111.8(6) . .
C121 C122 H12E 109.2 . .
C123 C122 H12E 109.2 . .
C121 C122 H12F 109.2 . .
C123 C122 H12F 109.2 . .
H12E C122 H12F 107.9 . .
C122 C123 C118 111.6(5) . .
C122 C123 H12G 109.3 . .
C118 C123 H12G 109.3 . .
C122 C123 H12H 109.3 . .
C118 C123 H12H 109.3 . .
H12G C123 H12H 108.0 . .
C211 C201 C205 126.8(6) . .
C211 C201 C202 124.2(6) . .
C205 C201 C202 108.9(6) . .
C211 C201 Fe2 128.0(4) . .
C205 C201 Fe2 69.1(3) . .
C202 C201 Fe2 70.6(3) . .
C203 C202 C201 106.7(6) . .
C203 C202 Fe2 70.3(4) . .
C201 C202 Fe2 68.3(3) . .
C203 C202 H202 126.6 . .
C201 C202 H202 126.6 . .
Fe2 C202 H202 126.4 . .
C204 C203 C202 108.8(6) . .
C204 C203 Fe2 69.1(4) . .
C202 C203 Fe2 69.3(4) . .
C204 C203 H203 125.6 . .
C202 C203 H203 125.6 . .
Fe2 C203 H203 127.5 . .
C203 C204 C205 108.5(6) . .
C203 C204 Fe2 70.6(4) . .
C205 C204 Fe2 68.4(4) . .
C203 C204 H204 125.7 . .
C205 C204 H204 125.7 . .
Fe2 C204 H204 126.9 . .
C204 C205 C201 107.0(6) . .
C204 C205 Fe2 70.6(4) . .
C201 C205 Fe2 69.5(4) . .
C204 C205 H205 126.5 . .
C201 C205 H205 126.5 . .
Fe2 C205 H205 125.0 . .
C210 C206 C207 107.1(5) . .
C210 C206 P2 121.1(5) . .
C207 C206 P2 131.1(5) . .
C210 C206 Fe2 69.3(4) . .
C207 C206 Fe2 69.6(3) . .
P2 C206 Fe2 133.1(3) . .
C208 C207 C206 107.2(5) . .
C208 C207 Fe2 69.0(3) . .
C206 C207 Fe2 69.1(3) . .
C208 C207 H207 126.4 . .
C206 C207 H207 126.4 . .
Fe2 C207 H207 127.1 . .
C209 C208 C207 109.4(6) . .
C209 C208 Fe2 70.0(4) . .
C207 C208 Fe2 70.1(3) . .
C209 C208 H208 125.3 . .
C207 C208 H208 125.3 . .
Fe2 C208 H208 126.1 . .
C208 C209 C210 107.5(6) . .
C208 C209 Fe2 69.3(3) . .
C210 C209 Fe2 69.6(4) . .
C208 C209 H209 126.2 . .
C210 C209 H209 126.2 . .
Fe2 C209 H209 126.5 . .
C209 C210 C206 108.8(6) . .
C209 C210 Fe2 69.8(4) . .
C206 C210 Fe2 69.4(3) . .
C209 C210 H210 125.6 . .
C206 C210 H210 125.6 . .
Fe2 C210 H210 126.8 . .
N2 C211 C201 176.0(7) . .
C217 C212 C213 110.6(5) . .
C217 C212 P2 111.2(4) . .
C213 C212 P2 112.4(4) . .
C217 C212 H212 107.5 . .
C213 C212 H212 107.5 . .
P2 C212 H212 107.5 . .
C214 C213 C212 111.2(5) . .
C214 C213 H21A 109.4 . .
C212 C213 H21A 109.4 . .
C214 C213 H21B 109.4 . .
C212 C213 H21B 109.4 . .
H21A C213 H21B 108.0 . .
C213 C214 C215 113.4(6) . .
C213 C214 H21C 108.9 . .
C215 C214 H21C 108.9 . .
C213 C214 H21D 108.9 . .
C215 C214 H21D 108.9 . .
H21C C214 H21D 107.7 . .
C214 C215 C216 109.6(6) . .
C214 C215 H21E 109.8 . .
C216 C215 H21E 109.8 . .
C214 C215 H21F 109.8 . .
C216 C215 H21F 109.8 . .
H21E C215 H21F 108.2 . .
C215 C216 C217 111.8(6) . .
C215 C216 H21G 109.3 . .
C217 C216 H21G 109.3 . .
C215 C216 H21H 109.3 . .
C217 C216 H21H 109.3 . .
H21G C216 H21H 107.9 . .
C216 C217 C212 111.4(6) . .
C216 C217 H21I 109.4 . .
C212 C217 H21I 109.4 . .
C216 C217 H21J 109.4 . .
C212 C217 H21J 109.4 . .
H21I C217 H21J 108.0 . .
C223 C218 C219 109.3(5) . .
C223 C218 P2 115.8(4) . .
C219 C218 P2 113.1(4) . .
C223 C218 H218 105.9 . .
C219 C218 H218 105.9 . .
P2 C218 H218 105.9 . .
C220 C219 C218 110.7(5) . .
C220 C219 H21K 109.5 . .
C218 C219 H21K 109.5 . .
C220 C219 H21L 109.5 . .
C218 C219 H21L 109.5 . .
H21K C219 H21L 108.1 . .
C221 C220 C219 110.9(5) . .
C221 C220 H22A 109.5 . .
C219 C220 H22A 109.5 . .
C221 C220 H22B 109.5 . .
C219 C220 H22B 109.5 . .
H22A C220 H22B 108.0 . .
C222 C221 C220 111.2(5) . .
C222 C221 H22C 109.4 . .
C220 C221 H22C 109.4 . .
C222 C221 H22D 109.4 . .
C220 C221 H22D 109.4 . .
H22C C221 H22D 108.0 . .
C221 C222 C223 110.7(5) . .
C221 C222 H22E 109.5 . .
C223 C222 H22E 109.5 . .
C221 C222 H22F 109.5 . .
C223 C222 H22F 109.5 . .
H22E C222 H22F 108.1 . .
C218 C223 C222 110.9(5) . .
C218 C223 H22G 109.5 . .
C222 C223 H22G 109.5 . .
C218 C223 H22H 109.5 . .
C222 C223 H22H 109.5 . .
H22G C223 H22H 108.0 . .
F13 Sb1 F12 90.0(2) . .
F13 Sb1 F14 90.1(2) . .
F12 Sb1 F14 179.3(2) . .
F13 Sb1 F15 178.7(2) . .
F12 Sb1 F15 89.8(2) . .
F14 Sb1 F15 90.0(2) . .
F13 Sb1 F16 90.8(2) . .
F12 Sb1 F16 90.4(2) . .
F14 Sb1 F16 90.2(2) . .
F15 Sb1 F16 90.4(2) . .
F13 Sb1 F11 88.7(2) . .
F12 Sb1 F11 88.8(2) . .
F14 Sb1 F11 90.58(19) . .
F15 Sb1 F11 90.00(19) . .
F16 Sb1 F11 179.1(2) . .
F25 Sb2 F24 91.6(2) . .
F25 Sb2 F22 89.0(2) . .
F24 Sb2 F22 179.4(2) . .
F25 Sb2 F21 90.1(2) . .
F24 Sb2 F21 89.7(2) . .
F22 Sb2 F21 90.4(2) . .
F25 Sb2 F23 177.2(2) . .
F24 Sb2 F23 91.1(2) . .
F22 Sb2 F23 88.3(2) . .
F21 Sb2 F23 90.6(2) . .
F25 Sb2 F26 89.11(19) . .
F24 Sb2 F26 90.1(2) . .
F22 Sb2 F26 89.86(18) . .
F21 Sb2 F26 179.2(2) . .
F23 Sb2 F26 90.20(19) . .
N3 Au3 P3 174.45(17) 2_576 .
C301 Fe3 C306 121.8(3) . .
C301 Fe3 C307 110.0(3) . .
C306 Fe3 C307 40.9(3) . .
C301 Fe3 C302 41.7(3) . .
C306 Fe3 C302 154.5(3) . .
C307 Fe3 C302 118.2(3) . .
C301 Fe3 C310 156.1(3) . .
C306 Fe3 C310 41.4(2) . .
C307 Fe3 C310 68.9(3) . .
C302 Fe3 C310 160.9(3) . .
C301 Fe3 C305 41.5(2) . .
C306 Fe3 C305 111.1(3) . .
C307 Fe3 C305 131.1(3) . .
C302 Fe3 C305 69.9(3) . .
C310 Fe3 C305 120.3(3) . .
C301 Fe3 C308 127.6(3) . .
C306 Fe3 C308 68.6(3) . .
C307 Fe3 C308 40.7(3) . .
C302 Fe3 C308 104.9(3) . .
C310 Fe3 C308 68.1(3) . .
C305 Fe3 C308 167.9(3) . .
C301 Fe3 C303 68.6(3) . .
C306 Fe3 C303 164.7(3) . .
C307 Fe3 C303 150.7(3) . .
C302 Fe3 C303 40.7(3) . .
C310 Fe3 C303 124.6(3) . .
C305 Fe3 C303 68.4(3) . .
C308 Fe3 C303 115.4(3) . .
C301 Fe3 C309 162.9(3) . .
C306 Fe3 C309 69.1(3) . .
C307 Fe3 C309 68.6(3) . .
C302 Fe3 C309 122.8(3) . .
C310 Fe3 C309 40.6(3) . .
C305 Fe3 C309 151.8(3) . .
C308 Fe3 C309 40.3(3) . .
C303 Fe3 C309 103.8(3) . .
C301 Fe3 C304 68.4(3) . .
C306 Fe3 C304 129.7(3) . .
C307 Fe3 C304 168.7(3) . .
C302 Fe3 C304 68.5(3) . .
C310 Fe3 C304 107.9(3) . .
C305 Fe3 C304 40.3(3) . .
C308 Fe3 C304 149.2(3) . .
C303 Fe3 C304 40.1(3) . .
C309 Fe3 C304 116.4(3) . .
C306 P3 C318 108.1(3) . .
C306 P3 C312 102.9(3) . .
C318 P3 C312 105.2(3) . .
C306 P3 Au3 112.7(2) . .
C318 P3 Au3 114.6(2) . .
C312 P3 Au3 112.4(2) . .
C311 N3 Au3 159.1(6) . 2_576
C311 C301 C305 124.9(6) . .
C311 C301 C302 126.8(6) . .
C305 C301 C302 108.3(6) . .
C311 C301 Fe3 127.7(5) . .
C305 C301 Fe3 70.1(4) . .
C302 C301 Fe3 69.6(4) . .
C303 C302 C301 106.5(6) . .
C303 C302 Fe3 70.2(4) . .
C301 C302 Fe3 68.7(3) . .
C303 C302 H302 126.7 . .
C301 C302 H302 126.7 . .
Fe3 C302 H302 126.0 . .
C304 C303 C302 109.0(6) . .
C304 C303 Fe3 70.1(4) . .
C302 C303 Fe3 69.1(4) . .
C304 C303 H303 125.5 . .
C302 C303 H303 125.5 . .
Fe3 C303 H303 126.9 . .
C303 C304 C305 109.4(6) . .
C303 C304 Fe3 69.8(4) . .
C305 C304 Fe3 69.5(4) . .
C303 C304 H304 125.3 . .
C305 C304 H304 125.3 . .
Fe3 C304 H304 127.0 . .
C304 C305 C301 106.8(6) . .
C304 C305 Fe3 70.1(4) . .
C301 C305 Fe3 68.5(4) . .
C304 C305 H305 126.6 . .
C301 C305 H305 126.6 . .
Fe3 C305 H305 126.3 . .
C307 C306 C310 107.4(6) . .
C307 C306 P3 124.6(5) . .
C310 C306 P3 127.1(5) . .
C307 C306 Fe3 69.7(3) . .
C310 C306 Fe3 69.8(3) . .
P3 C306 Fe3 134.3(3) . .
C308 C307 C306 107.9(6) . .
C308 C307 Fe3 70.1(4) . .
C306 C307 Fe3 69.4(3) . .
C308 C307 H307 126.0 . .
C306 C307 H307 126.0 . .
Fe3 C307 H307 126.0 . .
C309 C308 C307 108.9(6) . .
C309 C308 Fe3 70.0(4) . .
C307 C308 Fe3 69.2(4) . .
C309 C308 H308 125.6 . .
C307 C308 H308 125.6 . .
Fe3 C308 H308 126.8 . .
C308 C309 C310 107.8(6) . .
C308 C309 Fe3 69.7(4) . .
C310 C309 Fe3 69.4(4) . .
C308 C309 H309 126.1 . .
C310 C309 H309 126.1 . .
Fe3 C309 H309 126.4 . .
C309 C310 C306 108.0(6) . .
C309 C310 Fe3 70.0(4) . .
C306 C310 Fe3 68.9(3) . .
C309 C310 H310 126.0 . .
C306 C310 H310 126.0 . .
Fe3 C310 H310 126.7 . .
N3 C311 C301 176.5(8) . .
C313 C312 C317 110.0(5) . .
C313 C312 P3 110.8(4) . .
C317 C312 P3 112.9(4) . .
C313 C312 H312 107.6 . .
C317 C312 H312 107.6 . .
P3 C312 H312 107.6 . .
C314 C313 C312 111.2(5) . .
C314 C313 H31A 109.4 . .
C312 C313 H31A 109.4 . .
C314 C313 H31B 109.4 . .
C312 C313 H31B 109.4 . .
H31A C313 H31B 108.0 . .
C315 C314 C313 111.5(5) . .
C315 C314 H31C 109.3 . .
C313 C314 H31C 109.3 . .
C315 C314 H31D 109.3 . .
C313 C314 H31D 109.3 . .
H31C C314 H31D 108.0 . .
C314 C315 C316 110.3(5) . .
C314 C315 H31E 109.6 . .
C316 C315 H31E 109.6 . .
C314 C315 H31F 109.6 . .
C316 C315 H31F 109.6 . .
H31E C315 H31F 108.1 . .
C317 C316 C315 111.5(5) . .
C317 C316 H31G 109.3 . .
C315 C316 H31G 109.3 . .
C317 C316 H31H 109.3 . .
C315 C316 H31H 109.3 . .
H31G C316 H31H 108.0 . .
C316 C317 C312 111.1(5) . .
C316 C317 H31I 109.4 . .
C312 C317 H31I 109.4 . .
C316 C317 H31J 109.4 . .
C312 C317 H31J 109.4 . .
H31I C317 H31J 108.0 . .
C319 C318 C323 110.5(5) . .
C319 C318 P3 112.7(4) . .
C323 C318 P3 110.0(4) . .
C319 C318 H318 107.8 . .
C323 C318 H318 107.8 . .
P3 C318 H318 107.8 . .
C320 C319 C318 109.3(5) . .
C320 C319 H31K 109.8 . .
C318 C319 H31K 109.8 . .
C320 C319 H31L 109.8 . .
C318 C319 H31L 109.8 . .
H31K C319 H31L 108.3 . .
C319 C320 C321 110.9(5) . .
C319 C320 H32A 109.5 . .
C321 C320 H32A 109.5 . .
C319 C320 H32B 109.5 . .
C321 C320 H32B 109.5 . .
H32A C320 H32B 108.1 . .
C322 C321 C320 110.5(5) . .
C322 C321 H32C 109.5 . .
C320 C321 H32C 109.5 . .
C322 C321 H32D 109.5 . .
C320 C321 H32D 109.5 . .
H32C C321 H32D 108.1 . .
C321 C322 C323 112.0(6) . .
C321 C322 H32E 109.2 . .
C323 C322 H32E 109.2 . .
C321 C322 H32F 109.2 . .
C323 C322 H32F 109.2 . .
H32E C322 H32F 107.9 . .
C322 C323 C318 111.5(5) . .
C322 C323 H32G 109.3 . .
C318 C323 H32G 109.3 . .
C322 C323 H32H 109.3 . .
C318 C323 H32H 109.3 . .
H32G C323 H32H 108.0 . .
F31 Sb3 F36 178.6(3) . .
F31 Sb3 F33 90.6(3) . .
F36 Sb3 F33 90.4(3) . .
F31 Sb3 F35 90.2(3) . .
F36 Sb3 F35 88.8(3) . .
F33 Sb3 F35 179.2(3) . .
F31 Sb3 F34 88.8(3) . .
F36 Sb3 F34 90.2(3) . .
F33 Sb3 F34 90.9(3) . .
F35 Sb3 F34 89.1(3) . .
F31 Sb3 F32 90.7(3) . .
F36 Sb3 F32 90.4(3) . .
F33 Sb3 F32 89.0(2) . .
F35 Sb3 F32 91.0(3) . .
F34 Sb3 F32 179.4(3) . .
N4 Au4 P4 174.42(16) 2_667 .
C401 Fe4 C406 121.0(2) . .
C401 Fe4 C407 111.0(3) . .
C406 Fe4 C407 41.5(2) . .
C401 Fe4 C402 41.3(3) . .
C406 Fe4 C402 152.8(3) . .
C407 Fe4 C402 117.0(3) . .
C401 Fe4 C405 41.3(3) . .
C406 Fe4 C405 111.1(3) . .
C407 Fe4 C405 133.4(3) . .
C402 Fe4 C405 69.8(3) . .
C401 Fe4 C410 154.0(3) . .
C406 Fe4 C410 41.3(2) . .
C407 Fe4 C410 69.1(3) . .
C402 Fe4 C410 163.2(3) . .
C405 Fe4 C410 118.6(3) . .
C401 Fe4 C403 68.2(3) . .
C406 Fe4 C403 166.6(3) . .
C407 Fe4 C403 148.0(3) . .
C402 Fe4 C403 40.5(3) . .
C405 Fe4 C403 68.5(3) . .
C410 Fe4 C403 126.2(3) . .
C401 Fe4 C409 165.4(3) . .
C406 Fe4 C409 69.1(3) . .
C407 Fe4 C409 68.6(3) . .
C402 Fe4 C409 124.9(3) . .
C405 Fe4 C409 149.0(3) . .
C410 Fe4 C409 40.5(3) . .
C403 Fe4 C409 104.0(3) . .
C401 Fe4 C408 129.7(3) . .
C406 Fe4 C408 68.9(3) . .
C407 Fe4 C408 40.4(3) . .
C402 Fe4 C408 105.5(3) . .
C405 Fe4 C408 170.3(3) . .
C410 Fe4 C408 68.2(3) . .
C403 Fe4 C408 113.8(3) . .
C409 Fe4 C408 40.6(3) . .
C401 Fe4 C404 68.0(3) . .
C406 Fe4 C404 130.5(3) . .
C407 Fe4 C404 171.0(3) . .
C402 Fe4 C404 68.7(3) . .
C405 Fe4 C404 40.1(3) . .
C410 Fe4 C404 107.6(3) . .
C403 Fe4 C404 40.7(3) . .
C409 Fe4 C404 114.8(3) . .
C408 Fe4 C404 147.3(3) . .
C406 P4 C418 109.2(3) . .
C406 P4 C412 102.5(3) . .
C418 P4 C412 105.3(3) . .
C406 P4 Au4 113.1(2) . .
C418 P4 Au4 113.1(2) . .
C412 P4 Au4 112.8(2) . .
C411 N4 Au4 160.9(5) . 2_667
C411 C401 C402 125.8(6) . .
C411 C401 C405 125.6(6) . .
C402 C401 C405 108.6(6) . .
C411 C401 Fe4 128.7(4) . .
C402 C401 Fe4 69.6(3) . .
C405 C401 Fe4 69.7(3) . .
C403 C402 C401 106.8(6) . .
C403 C402 Fe4 70.2(4) . .
C401 C402 Fe4 69.1(3) . .
C403 C402 H402 126.6 . .
C401 C402 H402 126.6 . .
Fe4 C402 H402 125.7 . .
C402 C403 C404 108.5(6) . .
C402 C403 Fe4 69.2(4) . .
C404 C403 Fe4 69.9(4) . .
C402 C403 H403 125.7 . .
C404 C403 H403 125.7 . .
Fe4 C403 H403 126.7 . .
C405 C404 C403 108.8(6) . .
C405 C404 Fe4 69.3(4) . .
C403 C404 Fe4 69.4(4) . .
C405 C404 H404 125.6 . .
C403 C404 H404 125.6 . .
Fe4 C404 H404 127.3 . .
C404 C405 C401 107.2(6) . .
C404 C405 Fe4 70.6(4) . .
C401 C405 Fe4 69.0(4) . .
C404 C405 H405 126.4 . .
C401 C405 H405 126.4 . .
Fe4 C405 H405 125.6 . .
C410 C406 C407 106.6(5) . .
C410 C406 P4 128.6(5) . .
C407 C406 P4 123.9(5) . .
C410 C406 Fe4 69.5(3) . .
C407 C406 Fe4 69.3(3) . .
P4 C406 Fe4 134.4(3) . .
C408 C407 C406 108.1(6) . .
C408 C407 Fe4 70.4(4) . .
C406 C407 Fe4 69.2(3) . .
C408 C407 H407 125.9 . .
C406 C407 H407 125.9 . .
Fe4 C407 H407 126.1 . .
C407 C408 C409 108.8(6) . .
C407 C408 Fe4 69.3(4) . .
C409 C408 Fe4 69.7(4) . .
C407 C408 H408 125.6 . .
C409 C408 H408 125.6 . .
Fe4 C408 H408 127.0 . .
C410 C409 C408 107.9(6) . .
C410 C409 Fe4 69.4(4) . .
C408 C409 Fe4 69.7(4) . .
C410 C409 H409 126.0 . .
C408 C409 H409 126.0 . .
Fe4 C409 H409 126.4 . .
C409 C410 C406 108.6(6) . .
C409 C410 Fe4 70.1(4) . .
C406 C410 Fe4 69.2(3) . .
C409 C410 H410 125.7 . .
C406 C410 H410 125.7 . .
Fe4 C410 H410 126.6 . .
N4 C411 C401 175.5(7) . .
C417 C412 C413 110.5(5) . .
C417 C412 P4 113.2(4) . .
C413 C412 P4 111.2(4) . .
C417 C412 H412 107.2 . .
C413 C412 H412 107.2 . .
P4 C412 H412 107.2 . .
C414 C413 C412 111.1(5) . .
C414 C413 H41A 109.4 . .
C412 C413 H41A 109.4 . .
C414 C413 H41B 109.4 . .
C412 C413 H41B 109.4 . .
H41A C413 H41B 108.0 . .
C415 C414 C413 110.8(5) . .
C415 C414 H41C 109.5 . .
C413 C414 H41C 109.5 . .
C415 C414 H41D 109.5 . .
C413 C414 H41D 109.5 . .
H41C C414 H41D 108.1 . .
C414 C415 C416 110.4(5) . .
C414 C415 H41E 109.6 . .
C416 C415 H41E 109.6 . .
C414 C415 H41F 109.6 . .
C416 C415 H41F 109.6 . .
H41E C415 H41F 108.1 . .
C417 C416 C415 111.2(5) . .
C417 C416 H41G 109.4 . .
C415 C416 H41G 109.4 . .
C417 C416 H41H 109.4 . .
C415 C416 H41H 109.4 . .
H41G C416 H41H 108.0 . .
C416 C417 C412 110.4(5) . .
C416 C417 H41I 109.6 . .
C412 C417 H41I 109.6 . .
C416 C417 H41J 109.6 . .
C412 C417 H41J 109.6 . .
H41I C417 H41J 108.1 . .
C419 C418 C423 111.2(5) . .
C419 C418 P4 113.4(4) . .
C423 C418 P4 110.3(4) . .
C419 C418 H418 107.2 . .
C423 C418 H418 107.2 . .
P4 C418 H418 107.2 . .
C420 C419 C418 110.0(5) . .
C420 C419 H41K 109.7 . .
C418 C419 H41K 109.7 . .
C420 C419 H41L 109.7 . .
C418 C419 H41L 109.7 . .
H41K C419 H41L 108.2 . .
C421 C420 C419 111.2(6) . .
C421 C420 H42A 109.4 . .
C419 C420 H42A 109.4 . .
C421 C420 H42B 109.4 . .
C419 C420 H42B 109.4 . .
H42A C420 H42B 108.0 . .
C420 C421 C422 110.2(6) . .
C420 C421 H42C 109.6 . .
C422 C421 H42C 109.6 . .
C420 C421 H42D 109.6 . .
C422 C421 H42D 109.6 . .
H42C C421 H42D 108.1 . .
C421 C422 C423 111.9(5) . .
C421 C422 H42E 109.2 . .
C423 C422 H42E 109.2 . .
C421 C422 H42F 109.2 . .
C423 C422 H42F 109.2 . .
H42E C422 H42F 107.9 . .
C422 C423 C418 111.5(5) . .
C422 C423 H42G 109.3 . .
C418 C423 H42G 109.3 . .
C422 C423 H42H 109.3 . .
C418 C423 H42H 109.3 . .
H42G C423 H42H 108.0 . .
F43 Sb4 F45 179.7(3) . .
F43 Sb4 F41 89.4(2) . .
F45 Sb4 F41 90.4(2) . .
F43 Sb4 F46 90.0(2) . .
F45 Sb4 F46 90.2(2) . .
F41 Sb4 F46 179.3(2) . .
F43 Sb4 F44 90.9(3) . .
F45 Sb4 F44 89.3(2) . .
F41 Sb4 F44 90.2(3) . .
F46 Sb4 F44 90.2(2) . .
F43 Sb4 F42 90.1(3) . .
F45 Sb4 F42 89.7(3) . .
F41 Sb4 F42 90.2(3) . .
F46 Sb4 F42 89.3(2) . .
F44 Sb4 F42 178.9(2) . .
O1S C1S C2S 120.7(10) . .
O1S C1S C3S 121.7(9) . .
C2S C1S C3S 117.6(9) . .
C1S C2S H2S1 109.5 . .
C1S C2S H2S2 109.5 . .
H2S1 C2S H2S2 109.5 . .
C1S C2S H2S3 109.5 . .
H2S1 C2S H2S3 109.5 . .
H2S2 C2S H2S3 109.5 . .
C1S C3S H3S1 109.5 . .
C1S C3S H3S2 109.5 . .
H3S1 C3S H3S2 109.5 . .
C1S C3S H3S3 109.5 . .
H3S1 C3S H3S3 109.5 . .
H3S2 C3S H3S3 109.5 . .
O4S C4S C6S 121.9(9) . .
O4S C4S C5S 122.3(8) . .
C6S C4S C5S 115.8(8) . .
C4S C5S H5S1 109.5 . .
C4S C5S H5S2 109.5 . .
H5S1 C5S H5S2 109.5 . .
C4S C5S H5S3 109.5 . .
H5S1 C5S H5S3 109.5 . .
H5S2 C5S H5S3 109.5 . .
C4S C6S H6S1 109.5 . .
C4S C6S H6S2 109.5 . .
H6S1 C6S H6S2 109.5 . .
C4S C6S H6S3 109.5 . .
H6S1 C6S H6S3 109.5 . .
H6S2 C6S H6S3 109.5 . .

loop_
_geom_bond_atom_site_label_1
_geom_bond_atom_site_label_2
_geom_bond_distance
_geom_bond_site_symmetry_2
Au1 N2 2.048(6) .
Au1 P1 2.2414(16) .
Au2 N1 2.048(6) .
Au2 P2 2.2498(16) .
Fe1 C101 2.033(6) .
Fe1 C102 2.035(6) .
Fe1 C109 2.038(6) .
Fe1 C108 2.038(6) .
Fe1 C103 2.046(6) .
Fe1 C107 2.046(6) .
Fe1 C110 2.047(6) .
Fe1 C106 2.049(6) .
Fe1 C104 2.052(6) .
Fe1 C105 2.064(6) .
Fe2 C205 2.013(6) .
Fe2 C201 2.018(6) .
Fe2 C208 2.029(6) .
Fe2 C210 2.037(6) .
Fe2 C206 2.038(6) .
Fe2 C209 2.039(6) .
Fe2 C204 2.043(7) .
Fe2 C207 2.044(6) .
Fe2 C202 2.049(6) .
Fe2 C203 2.062(6) .
P1 C106 1.791(6) .
P1 C118 1.830(6) .
P1 C112 1.846(6) .
P2 C206 1.795(6) .
P2 C212 1.841(6) .
P2 C218 1.846(6) .
N1 C111 1.137(8) .
N2 C211 1.138(8) .
C101 C111 1.426(9) .
C101 C105 1.442(9) .
C101 C102 1.443(9) .
C102 C103 1.421(9) .
C102 H102 0.9500 .
C103 C104 1.415(10) .
C103 H103 0.9500 .
C104 C105 1.414(9) .
C104 H104 0.9500 .
C105 H105 0.9500 .
C106 C110 1.437(9) .
C106 C107 1.438(8) .
C107 C108 1.419(9) .
C107 H107 0.9500 .
C108 C109 1.413(10) .
C108 H108 0.9500 .
C109 C110 1.420(9) .
C109 H109 0.9500 .
C110 H110 0.9500 .
C112 C117 1.528(8) .
C112 C113 1.543(9) .
C112 H112 1.0000 .
C113 C114 1.514(9) .
C113 H11A 0.9900 .
C113 H11B 0.9900 .
C114 C115 1.519(10) .
C114 H11C 0.9900 .
C114 H11D 0.9900 .
C115 C116 1.537(11) .
C115 H11E 0.9900 .
C115 H11F 0.9900 .
C116 C117 1.529(9) .
C116 H11G 0.9900 .
C116 H11H 0.9900 .
C117 H11I 0.9900 .
C117 H11J 0.9900 .
C118 C119 1.531(8) .
C118 C123 1.542(9) .
C118 H118 1.0000 .
C119 C120 1.539(8) .
C119 H11K 0.9900 .
C119 H11L 0.9900 .
C120 C121 1.529(10) .
C120 H12A 0.9900 .
C120 H12B 0.9900 .
C121 C122 1.514(10) .
C121 H12C 0.9900 .
C121 H12D 0.9900 .
C122 C123 1.523(9) .
C122 H12E 0.9900 .
C122 H12F 0.9900 .
C123 H12G 0.9900 .
C123 H12H 0.9900 .
C201 C211 1.423(9) .
C201 C205 1.425(9) .
C201 C202 1.429(9) .
C202 C203 1.420(9) .
C202 H202 0.9500 .
C203 C204 1.414(10) .
C203 H203 0.9500 .
C204 C205 1.420(9) .
C204 H204 0.9500 .
C205 H205 0.9500 .
C206 C210 1.437(8) .
C206 C207 1.441(8) .
C207 C208 1.422(9) .
C207 H207 0.9500 .
C208 C209 1.415(9) .
C208 H208 0.9500 .
C209 C210 1.416(9) .
C209 H209 0.9500 .
C210 H210 0.9500 .
C212 C217 1.535(9) .
C212 C213 1.547(9) .
C212 H212 1.0000 .
C213 C214 1.509(9) .
C213 H21A 0.9900 .
C213 H21B 0.9900 .
C214 C215 1.513(10) .
C214 H21C 0.9900 .
C214 H21D 0.9900 .
C215 C216 1.525(10) .
C215 H21E 0.9900 .
C215 H21F 0.9900 .
C216 C217 1.528(9) .
C216 H21G 0.9900 .
C216 H21H 0.9900 .
C217 H21I 0.9900 .
C217 H21J 0.9900 .
C218 C223 1.531(9) .
C218 C219 1.540(9) .
C218 H218 1.0000 .
C219 C220 1.539(9) .
C219 H21K 0.9900 .
C219 H21L 0.9900 .
C220 C221 1.529(9) .
C220 H22A 0.9900 .
C220 H22B 0.9900 .
C221 C222 1.522(9) .
C221 H22C 0.9900 .
C221 H22D 0.9900 .
C222 C223 1.533(8) .
C222 H22E 0.9900 .
C222 H22F 0.9900 .
C223 H22G 0.9900 .
C223 H22H 0.9900 .
Sb1 F13 1.867(4) .
Sb1 F12 1.870(4) .
Sb1 F14 1.873(4) .
Sb1 F15 1.874(4) .
Sb1 F16 1.879(4) .
Sb1 F11 1.880(4) .
Sb2 F25 1.874(4) .
Sb2 F24 1.875(4) .
Sb2 F22 1.876(4) .
Sb2 F21 1.878(4) .
Sb2 F23 1.879(4) .
Sb2 F26 1.881(4) .
Au3 N3 2.054(6) 2_576
Au3 P3 2.2367(16) .
Fe3 C301 2.021(6) .
Fe3 C306 2.029(6) .
Fe3 C307 2.033(6) .
Fe3 C302 2.034(6) .
Fe3 C310 2.041(6) .
Fe3 C305 2.042(6) .
Fe3 C308 2.044(7) .
Fe3 C303 2.047(7) .
Fe3 C309 2.049(7) .
Fe3 C304 2.051(6) .
P3 C306 1.797(6) .
P3 C318 1.829(6) .
P3 C312 1.838(6) .
N3 C311 1.132(9) .
C301 C311 1.424(9) .
C301 C305 1.439(9) .
C301 C302 1.443(9) .
C302 C303 1.419(10) .
C302 H302 0.9500 .
C303 C304 1.405(10) .
C303 H303 0.9500 .
C304 C305 1.411(10) .
C304 H304 0.9500 .
C305 H305 0.9500 .
C306 C307 1.420(9) .
C306 C310 1.438(9) .
C307 C308 1.419(10) .
C307 H307 0.9500 .
C308 C309 1.409(11) .
C308 H308 0.9500 .
C309 C310 1.420(9) .
C309 H309 0.9500 .
C310 H310 0.9500 .
C312 C313 1.535(9) .
C312 C317 1.536(8) .
C312 H312 1.0000 .
C313 C314 1.526(8) .
C313 H31A 0.9900 .
C313 H31B 0.9900 .
C314 C315 1.525(9) .
C314 H31C 0.9900 .
C314 H31D 0.9900 .
C315 C316 1.528(9) .
C315 H31E 0.9900 .
C315 H31F 0.9900 .
C316 C317 1.524(8) .
C316 H31G 0.9900 .
C316 H31H 0.9900 .
C317 H31I 0.9900 .
C317 H31J 0.9900 .
C318 C319 1.535(8) .
C318 C323 1.544(8) .
C318 H318 1.0000 .
C319 C320 1.527(8) .
C319 H31K 0.9900 .
C319 H31L 0.9900 .
C320 C321 1.530(9) .
C320 H32A 0.9900 .
C320 H32B 0.9900 .
C321 C322 1.522(10) .
C321 H32C 0.9900 .
C321 H32D 0.9900 .
C322 C323 1.528(9) .
C322 H32E 0.9900 .
C322 H32F 0.9900 .
C323 H32G 0.9900 .
C323 H32H 0.9900 .
Sb3 F31 1.858(5) .
Sb3 F36 1.860(5) .
Sb3 F33 1.862(5) .
Sb3 F35 1.866(5) .
Sb3 F34 1.868(5) .
Sb3 F32 1.869(5) .
Au4 N4 2.050(6) 2_667
Au4 P4 2.2385(16) .
Fe4 C401 2.033(6) .
Fe4 C406 2.038(6) .
Fe4 C407 2.039(6) .
Fe4 C402 2.039(6) .
Fe4 C405 2.041(7) .
Fe4 C410 2.043(6) .
Fe4 C403 2.052(7) .
Fe4 C409 2.053(7) .
Fe4 C408 2.053(7) .
Fe4 C404 2.059(7) .
P4 C406 1.789(6) .
P4 C418 1.828(6) .
P4 C412 1.844(6) .
N4 C411 1.141(8) .
C401 C411 1.418(9) .
C401 C402 1.436(9) .
C401 C405 1.438(9) .
C402 C403 1.418(10) .
C402 H402 0.9500 .
C403 C404 1.430(11) .
C403 H403 0.9500 .
C404 C405 1.404(10) .
C404 H404 0.9500 .
C405 H405 0.9500 .
C406 C410 1.440(9) .
C406 C407 1.446(8) .
C407 C408 1.412(10) .
C407 H407 0.9500 .
C408 C409 1.425(10) .
C408 H408 0.9500 .
C409 C410 1.417(9) .
C409 H409 0.9500 .
C410 H410 0.9500 .
C412 C417 1.534(8) .
C412 C413 1.537(9) .
C412 H412 1.0000 .
C413 C414 1.528(8) .
C413 H41A 0.9900 .
C413 H41B 0.9900 .
C414 C415 1.521(9) .
C414 H41C 0.9900 .
C414 H41D 0.9900 .
C415 C416 1.538(9) .
C415 H41E 0.9900 .
C415 H41F 0.9900 .
C416 C417 1.520(8) .
C416 H41G 0.9900 .
C416 H41H 0.9900 .
C417 H41I 0.9900 .
C417 H41J 0.9900 .
C418 C419 1.528(8) .
C418 C423 1.542(8) .
C418 H418 1.0000 .
C419 C420 1.524(9) .
C419 H41K 0.9900 .
C419 H41L 0.9900 .
C420 C421 1.522(9) .
C420 H42A 0.9900 .
C420 H42B 0.9900 .
C421 C422 1.522(9) .
C421 H42C 0.9900 .
C421 H42D 0.9900 .
C422 C423 1.529(9) .
C422 H42E 0.9900 .
C422 H42F 0.9900 .
C423 H42G 0.9900 .
C423 H42H 0.9900 .
Sb4 F43 1.861(5) .
Sb4 F45 1.864(5) .
Sb4 F41 1.865(4) .
Sb4 F46 1.867(5) .
Sb4 F44 1.871(5) .
Sb4 F42 1.873(5) .
O1S C1S 1.217(11) .
C1S C2S 1.491(12) .
C1S C3S 1.498(14) .
C2S H2S1 0.9800 .
C2S H2S2 0.9800 .
C2S H2S3 0.9800 .
C3S H3S1 0.9800 .
C3S H3S2 0.9800 .
C3S H3S3 0.9800 .
O4S C4S 1.200(10) .
C4S C6S 1.502(12) .
C4S C5S 1.504(13) .
C5S H5S1 0.9800 .
C5S H5S2 0.9800 .
C5S H5S3 0.9800 .
C6S H6S1 0.9800 .
C6S H6S2 0.9800 .
C6S H6S3 0.9800 .
